data_1562592
loop_
_publ_author_name
'Liu, Sui-Jun'
'Zeng, Yong-Fei'
'Hu, Xin'
'Xue, Li'
'Han, Song-De'
'Jia, Ji-Min'
'Hu, Tong-Liang'

_publ_section_title
;
 Five new Mn(II)/Co(II) coordination polymers constructed from flexible
 multicarboxylate ligands with varying magnetic properties
;
_journal_name_full 'Journal of Solid State Chemistry'
_journal_page_first 197
_journal_page_last 204
_journal_paper_doi 10.1016/j.jssc.2013.05.027
_journal_volume 204
_journal_year 2013
_chemical_formula_sum 'C12 H16 Co3 O18'
_chemical_formula_weight 625.04
_space_group_IT_number 61
_space_group_name_Hall '-P 2ac 2ab'
_space_group_name_H-M_alt 'P b c a'
_symmetry_cell_setting orthorhombic
_symmetry_space_group_name_Hall '-P 2ac 2ab'
_symmetry_space_group_name_H-M 'P b c a'
_atom_sites_solution_hydrogens geom
_atom_sites_solution_primary direct
_atom_sites_solution_secondary difmap
_audit_creation_method SHELXL-97
_cell_angle_alpha 90.00
_cell_angle_beta 90.00
_cell_angle_gamma 90.00
_cell_formula_units_Z 8
_cell_length_a 16.435(3)
_cell_length_b 9.0777(18)
_cell_length_c 24.428(5)
_cell_measurement_reflns_used 3210
_cell_measurement_temperature 293(2)
_cell_measurement_theta_max 25.01
_cell_measurement_theta_min 3.06
_cell_volume 3644.5(12)
_computing_cell_refinement CrystalClear
_computing_data_collection 'CrystalClear (Rigaku/MSC Inc., 2005)'
_computing_data_reduction CrystalClear
_computing_molecular_graphics 'Bruker SHELXTL'
_computing_publication_material 'Bruker SHELXTL'
_computing_structure_refinement 'SHELXL-97 (Sheldrick, 1997)'
_computing_structure_solution 'SHELXS-97 (Sheldrick, 1990)'
_diffrn_ambient_temperature 293(2)
_diffrn_detector_area_resol_mean 0
_diffrn_measured_fraction_theta_full 0.998
_diffrn_measured_fraction_theta_max 0.998
_diffrn_measurement_device_type \w
_diffrn_radiation_monochromator graphite
_diffrn_radiation_source 'fine-focus sealed tube'
_diffrn_radiation_type MoK\a
_diffrn_radiation_wavelength 0.71073
_diffrn_reflns_av_R_equivalents 0.0553
_diffrn_reflns_av_sigmaI/netI 0.0276
_diffrn_reflns_limit_h_max 19
_diffrn_reflns_limit_h_min -19
_diffrn_reflns_limit_k_max 10
_diffrn_reflns_limit_k_min -10
_diffrn_reflns_limit_l_max 29
_diffrn_reflns_limit_l_min -29
_diffrn_reflns_number 29870
_diffrn_reflns_theta_full 25.01
_diffrn_reflns_theta_max 25.01
_diffrn_reflns_theta_min 3.06
_diffrn_standards_decay_% 0
_diffrn_standards_interval_count 0
_diffrn_standards_interval_time 0
_diffrn_standards_number 0
_exptl_absorpt_coefficient_mu 2.802
_exptl_absorpt_correction_T_max 0.6627
_exptl_absorpt_correction_T_min 0.6042
_exptl_absorpt_correction_type multi-scan
_exptl_absorpt_process_details CrystalClear
_exptl_crystal_colour red
_exptl_crystal_density_diffrn 2.278
_exptl_crystal_density_method 'not measured'
_exptl_crystal_description strip
_exptl_crystal_F_000 2504
_exptl_crystal_size_max 0.20
_exptl_crystal_size_mid 0.18
_exptl_crystal_size_min 0.16
_refine_diff_density_max 0.726
_refine_diff_density_min -1.042
_refine_diff_density_rms 0.109
_refine_ls_extinction_method none
_refine_ls_goodness_of_fit_ref 1.107
_refine_ls_hydrogen_treatment mixed
_refine_ls_matrix_type full
_refine_ls_number_parameters 298
_refine_ls_number_reflns 3210
_refine_ls_number_restraints 0
_refine_ls_restrained_S_all 1.107
_refine_ls_R_factor_all 0.0459
_refine_ls_R_factor_gt 0.0378
_refine_ls_shift/su_max 0.002
_refine_ls_shift/su_mean 0.000
_refine_ls_structure_factor_coef Fsqd
_refine_ls_weighting_details 'calc w=1/[\s^2^(Fo^2^)+(0.0372P)^2^+15.4295P] where P=(Fo^2^+2Fc^2^)/3'
_refine_ls_weighting_scheme calc
_refine_ls_wR_factor_gt 0.0898
_refine_ls_wR_factor_ref 0.0936
_reflns_number_gt 2817
_reflns_number_total 3210
_reflns_threshold_expression >2sigma(I)
_cod_data_source_file JSSC-2013-204-197.cif
_cod_data_source_block 5
_cod_depositor_comments
;
The following automatic conversions were performed:

data item '_exptl_absorpt_correction_type' value 'Multi-scan' was
changed to 'multi-scan' in accordance with the built-in table derived
from the CIF Core dictionary named 'cif_core.dic' version 2.4.5 last
updated on 2014-11-21.

Automatic conversion script
Id: cif_fix_values 8369 2020-08-20 11:38:08Z andrius 
;
_cod_original_cell_volume 3644.4(13)
_cod_original_sg_symbol_Hall -P2ac2ab
_cod_original_sg_symbol_H-M Pbca
_cod_database_code 1562592

loop_
_symmetry_equiv_pos_as_xyz
'x, y, z'
'-x+1/2, -y, z+1/2'
'-x, y+1/2, -z+1/2'
'x+1/2, -y+1/2, -z'
'-x, -y, -z'
'x-1/2, y, -z-1/2'
'x, -y-1/2, z-1/2'
'-x-1/2, y-1/2, z'

loop_
_atom_site_label
_atom_site_type_symbol
_atom_site_fract_x
_atom_site_fract_y
_atom_site_fract_z
_atom_site_U_iso_or_equiv
_atom_site_adp_type
_atom_site_occupancy
_atom_site_symmetry_multiplicity
_atom_site_calc_flag
_atom_site_refinement_flags
_atom_site_disorder_assembly
_atom_site_disorder_group
O9 O 0.79007(18) 0.1016(3) 0.17172(14) 0.0227(7) Uani 1 1 d . . .
C7 C 0.8265(3) 0.2210(5) 0.16506(18) 0.0171(10) Uani 1 1 d . . .
O1 O 1.02457(18) 0.8432(4) 0.10237(13) 0.0225(7) Uani 1 1 d . . .
O2 O 1.02375(18) 0.6522(3) 0.04585(12) 0.0185(7) Uani 1 1 d . . .
C1 C 0.9970(2) 0.7744(5) 0.06327(17) 0.0127(9) Uani 1 1 d . . .
C2 C 0.9263(3) 0.8388(5) 0.03172(18) 0.0156(9) Uani 1 1 d . . .
H2A H 0.9465 0.9148 0.0074 0.019 Uiso 1 1 calc R . .
H2B H 0.8891 0.8851 0.0573 0.019 Uiso 1 1 calc R . .
C3 C 0.8795(2) 0.7247(4) -0.00207(16) 0.0112(8) Uani 1 1 d . . .
O5 O 0.78175(17) 0.5923(3) -0.08876(12) 0.0163(7) Uani 1 1 d . . .
C5 C 0.7590(2) 0.7135(4) -0.07082(16) 0.0108(8) Uani 1 1 d . . .
C4 C 0.8100(3) 0.8025(5) -0.03126(17) 0.0142(9) Uani 1 1 d . . .
H4A H 0.7740 0.8426 -0.0036 0.017 Uiso 1 1 calc R . .
H4B H 0.8328 0.8853 -0.0512 0.017 Uiso 1 1 calc R . .
C9 C 0.9631(2) 0.3540(5) 0.18093(17) 0.0119(9) Uani 1 1 d . . .
C11 C 1.0556(2) 0.3255(4) 0.18169(18) 0.0128(9) Uani 1 1 d . . .
H11A H 1.0681 0.2620 0.2125 0.015 Uiso 1 1 calc R . .
H11B H 1.0703 0.2728 0.1486 0.015 Uiso 1 1 calc R . .
Co1 Co 0.88056(3) 0.29581(6) 0.34549(2) 0.01250(16) Uani 1 1 d . . .
Co2 Co 0.83016(3) 0.55775(6) 0.15915(2) 0.01342(16) Uani 1 1 d . . .
Co3 Co 0.87420(3) 0.45827(6) -0.06520(2) 0.01028(15) Uani 1 1 d . . .
O3W O 0.84183(18) 0.5146(3) 0.34622(12) 0.0195(7) Uani 1 1 d . . .
O11 O 0.88062(19) 0.5080(3) 0.23757(12) 0.0200(7) Uani 1 1 d . . .
O6 O 0.84590(19) 0.4724(3) 0.01544(12) 0.0182(7) Uani 1 1 d . . .
O8 O 0.79146(18) 0.3417(3) 0.15742(15) 0.0247(8) Uani 1 1 d . . .
O12 O 0.95417(18) 0.3333(4) 0.27794(12) 0.0220(7) Uani 1 1 d . . .
O13 O 1.1634(2) 0.4689(4) 0.21813(15) 0.0309(9) Uani 1 1 d . . .
O7 O 0.8220(2) 0.6369(4) 0.08050(12) 0.0231(7) Uani 1 1 d . . .
C6 C 0.8469(2) 0.5994(5) 0.03442(17) 0.0123(9) Uani 1 1 d . . .
O2W O 0.78231(19) 0.2445(4) 0.29383(14) 0.0260(8) Uani 1 1 d . . .
C8 C 0.9188(3) 0.2119(5) 0.1657(2) 0.0187(10) Uani 1 1 d . . .
H8A H 0.9371 0.1813 0.1297 0.022 Uiso 1 1 calc R . .
H8B H 0.9347 0.1358 0.1915 0.022 Uiso 1 1 calc R . .
C12 C 1.1074(2) 0.4612(5) 0.18565(17) 0.0132(9) Uani 1 1 d . . .
C10 C 0.9307(2) 0.4044(5) 0.23692(17) 0.0129(9) Uani 1 1 d . . .
O4W O 0.8523(6) 0.1644(10) 0.0385(3) 0.141(3) Uani 1 1 d . . .
O10 O 0.94320(17) 0.4623(3) 0.14025(11) 0.0136(6) Uani 1 1 d . . .
O4 O 0.69274(17) 0.7710(3) -0.08643(12) 0.0137(6) Uani 1 1 d . . .
O14 O 1.09052(16) 0.5668(3) 0.15088(11) 0.0123(6) Uani 1 1 d . . .
O3 O 0.93222(17) 0.6616(3) -0.04345(12) 0.0137(6) Uani 1 1 d . . .
O1W O 0.86938(19) 0.7741(4) 0.17720(15) 0.0273(8) Uani 1 1 d . . .
H3W H 0.7479 0.3076 0.2838 0.033 Uiso 1 1 d R . .
H1W H 0.8418 0.5336 0.3121 0.033 Uiso 1 1 d R . .
H4W H 0.7925 0.1602 0.2798 0.033 Uiso 1 1 d R . .
H2W H 0.7954 0.5185 0.3608 0.033 Uiso 1 1 d R . .
H5W H 0.9155 0.8113 0.1848 0.033 Uiso 1 1 d R . .
H6W H 0.8357 0.8449 0.1793 0.033 Uiso 1 1 d R . .
H7W H 0.8467 0.1665 0.0033 0.041 Uiso 1 1 d R . .
H8W H 0.8180 0.1449 0.0643 0.041 Uiso 1 1 d R . .

loop_
_atom_site_aniso_label
_atom_site_aniso_U_11
_atom_site_aniso_U_22
_atom_site_aniso_U_33
_atom_site_aniso_U_23
_atom_site_aniso_U_13
_atom_site_aniso_U_12
O9 0.0158(16) 0.0180(17) 0.034(2) 0.0069(15) -0.0067(14) -0.0064(13)
C7 0.016(2) 0.020(2) 0.015(2) 0.0007(19) -0.0015(18) -0.0044(19)
O1 0.0223(17) 0.0247(18) 0.0206(17) -0.0104(15) -0.0121(14) 0.0057(14)
O2 0.0191(16) 0.0169(16) 0.0197(17) -0.0069(13) -0.0094(13) 0.0072(13)
C1 0.012(2) 0.016(2) 0.010(2) 0.0006(19) -0.0026(17) 0.0011(17)
C2 0.015(2) 0.014(2) 0.017(2) -0.0025(19) -0.0093(18) 0.0020(18)
C3 0.013(2) 0.014(2) 0.0074(19) -0.0027(17) -0.0028(16) 0.0016(17)
O5 0.0152(15) 0.0143(15) 0.0193(16) -0.0061(13) -0.0074(12) 0.0055(13)
C5 0.011(2) 0.014(2) 0.008(2) 0.0003(17) 0.0004(16) 0.0017(16)
C4 0.015(2) 0.014(2) 0.013(2) -0.0008(18) -0.0073(17) 0.0026(17)
C9 0.012(2) 0.013(2) 0.011(2) 0.0033(17) 0.0021(16) 0.0008(17)
C11 0.012(2) 0.012(2) 0.015(2) 0.0010(18) 0.0017(17) 0.0001(16)
Co1 0.0124(3) 0.0151(3) 0.0100(3) 0.0033(2) 0.0003(2) 0.0016(2)
Co2 0.0134(3) 0.0142(3) 0.0127(3) 0.0023(2) 0.0013(2) 0.0013(2)
Co3 0.0103(3) 0.0104(3) 0.0101(3) -0.0022(2) -0.0016(2) 0.0013(2)
O3W 0.0223(17) 0.0206(17) 0.0157(16) 0.0025(14) 0.0025(13) 0.0010(13)
O11 0.0260(17) 0.0213(17) 0.0126(16) 0.0018(13) 0.0020(13) 0.0095(14)
O6 0.0300(17) 0.0120(16) 0.0126(16) -0.0011(13) 0.0009(13) -0.0039(13)
O8 0.0146(16) 0.0164(17) 0.043(2) 0.0028(16) -0.0024(14) -0.0019(13)
O12 0.0209(17) 0.0321(19) 0.0130(16) 0.0095(15) 0.0030(13) 0.0074(14)
O13 0.033(2) 0.0252(19) 0.034(2) 0.0048(16) -0.0217(17) -0.0057(16)
O7 0.0347(19) 0.0239(18) 0.0105(16) 0.0022(14) 0.0030(14) 0.0093(15)
C6 0.012(2) 0.017(2) 0.008(2) 0.0025(18) -0.0054(16) 0.0026(17)
O2W 0.0284(18) 0.0227(17) 0.0268(18) -0.0039(15) -0.0096(15) 0.0091(15)
C8 0.017(2) 0.013(2) 0.026(3) 0.000(2) 0.0009(19) -0.0006(18)
C12 0.010(2) 0.020(2) 0.010(2) -0.0030(18) 0.0018(17) 0.0025(17)
C10 0.010(2) 0.015(2) 0.014(2) 0.0035(18) -0.0003(17) -0.0021(17)
O4W 0.170(8) 0.161(8) 0.092(6) 0.011(6) 0.025(5) 0.024(7)
O10 0.0139(14) 0.0169(16) 0.0099(15) 0.0063(12) 0.0006(12) 0.0010(12)
O4 0.0115(14) 0.0154(16) 0.0143(15) -0.0041(13) -0.0058(12) 0.0051(12)
O14 0.0143(14) 0.0130(15) 0.0098(15) 0.0013(12) 0.0008(11) -0.0013(12)
O3 0.0150(14) 0.0143(15) 0.0118(15) -0.0016(12) 0.0013(12) 0.0002(12)
O1W 0.0229(18) 0.0188(18) 0.040(2) -0.0037(16) -0.0082(15) 0.0016(14)

loop_
_atom_type_symbol
_atom_type_description
_atom_type_scat_dispersion_real
_atom_type_scat_dispersion_imag
_atom_type_scat_source
C C 0.0033 0.0016 'International Tables Vol C Tables 4.2.6.8 and 6.1.1.4'
H H 0.0000 0.0000 'International Tables Vol C Tables 4.2.6.8 and 6.1.1.4'
O O 0.0106 0.0060 'International Tables Vol C Tables 4.2.6.8 and 6.1.1.4'
Co Co 0.3494 0.9721 'International Tables Vol C Tables 4.2.6.8 and 6.1.1.4'

loop_
_geom_angle_atom_site_label_1
_geom_angle_atom_site_label_2
_geom_angle_atom_site_label_3
_geom_angle
_geom_angle_site_symmetry_1
_geom_angle_site_symmetry_3
C7 O9 Co2 127.9(3) . 8_755
O9 C7 O8 124.0(4) . .
O9 C7 C8 115.4(4) . .
O8 C7 C8 120.5(4) . .
C1 O1 Co1 130.9(3) . 3_755
C1 O2 Co3 130.3(3) . 5_765
O1 C1 O2 125.3(4) . .
O1 C1 C2 118.9(4) . .
O2 C1 C2 115.7(4) . .
C1 C2 C3 113.5(4) . .
O3 C3 C4 107.8(3) . .
O3 C3 C2 110.0(3) . .
C4 C3 C2 108.4(3) . .
O3 C3 C6 108.6(3) . .
C4 C3 C6 110.7(3) . .
C2 C3 C6 111.2(3) . .
C5 O5 Co3 131.0(3) . .
O5 C5 O4 121.2(4) . .
O5 C5 C4 122.1(4) . .
O4 C5 C4 116.7(4) . .
C5 C4 C3 117.9(3) . .
O10 C9 C8 107.5(3) . .
O10 C9 C10 109.4(3) . .
C8 C9 C10 107.6(3) . .
O10 C9 C11 110.4(3) . .
C8 C9 C11 109.4(3) . .
C10 C9 C11 112.4(3) . .
C12 C11 C9 115.0(3) . .
O1 Co1 O12 90.92(13) 3_745 .
O1 Co1 O3W 91.54(13) 3_745 .
O12 Co1 O3W 91.65(12) . .
O1 Co1 O2W 178.58(13) 3_745 .
O12 Co1 O2W 90.39(13) . .
O3W Co1 O2W 88.96(12) . .
O1 Co1 O14 90.52(12) 3_745 3_745
O12 Co1 O14 93.60(12) . 3_745
O3W Co1 O14 174.32(11) . 3_745
O2W Co1 O14 88.86(12) . 3_745
O1 Co1 O4 90.27(12) 3_745 2_665
O12 Co1 O4 172.96(12) . 2_665
O3W Co1 O4 95.25(11) . 2_665
O2W Co1 O4 88.36(13) . 2_665
O14 Co1 O4 79.45(11) 3_745 2_665
O9 Co2 O7 90.52(13) 8_765 .
O9 Co2 O8 83.66(13) 8_765 .
O7 Co2 O8 107.03(14) . .
O9 Co2 O10 166.02(13) 8_765 .
O7 Co2 O10 89.82(12) . .
O8 Co2 O10 82.88(12) . .
O9 Co2 O1W 94.75(13) 8_765 .
O7 Co2 O1W 83.71(13) . .
O8 Co2 O1W 169.13(14) . .
O10 Co2 O1W 99.18(12) . .
O9 Co2 O11 106.41(13) 8_765 .
O7 Co2 O11 159.67(13) . .
O8 Co2 O11 86.39(13) . .
O10 Co2 O11 76.50(11) . .
O1W Co2 O11 83.74(13) . .
O2 Co3 O6 89.69(13) 5_765 .
O2 Co3 O5 171.93(13) 5_765 .
O6 Co3 O5 93.77(12) . .
O2 Co3 O4 95.27(12) 5_765 8_755
O6 Co3 O4 99.89(11) . 8_755
O5 Co3 O4 91.32(12) . 8_755
O2 Co3 O3 90.00(12) 5_765 .
O6 Co3 O3 78.86(11) . .
O5 Co3 O3 83.53(11) . .
O4 Co3 O3 174.59(11) 8_755 .
O2 Co3 O14 87.25(12) 5_765 5_765
O6 Co3 O14 176.79(12) . 5_765
O5 Co3 O14 89.39(11) . 5_765
O4 Co3 O14 79.48(11) 8_755 5_765
O3 Co3 O14 102.06(11) . 5_765
C10 O11 Co2 113.8(3) . .
C6 O6 Co3 114.7(3) . .
C7 O8 Co2 133.5(3) . .
C10 O12 Co1 122.8(3) . .
C6 O7 Co2 136.7(3) . .
O6 C6 O7 125.9(4) . .
O6 C6 C3 118.2(4) . .
O7 C6 C3 115.9(4) . .
C7 C8 C9 115.7(4) . .
O13 C12 O14 122.7(4) . .
O13 C12 C11 121.2(4) . .
O14 C12 C11 116.0(3) . .
O11 C10 O12 125.5(4) . .
O11 C10 C9 117.6(4) . .
O12 C10 C9 116.8(4) . .
C9 O10 Co2 109.4(2) . .
C5 O4 Co3 135.5(3) . 8_765
C5 O4 Co1 126.9(3) . 2_664
Co3 O4 Co1 97.30(11) 8_765 2_664
C12 O14 Co1 129.7(3) . 3_755
C12 O14 Co3 119.3(2) . 5_765
Co1 O14 Co3 94.71(11) 3_755 5_765
C3 O3 Co3 104.3(2) . .

loop_
_geom_bond_atom_site_label_1
_geom_bond_atom_site_label_2
_geom_bond_distance
_geom_bond_site_symmetry_2
O9 C7 1.249(5) .
O9 Co2 2.039(3) 8_755
C7 O8 1.252(5) .
C7 C8 1.520(6) .
O1 C1 1.228(5) .
O1 Co1 2.059(3) 3_755
O2 C1 1.267(5) .
O2 Co3 2.010(3) 5_765
C1 C2 1.512(5) .
C2 C3 1.532(6) .
C3 O3 1.450(5) .
C3 C4 1.520(5) .
C3 C6 1.541(6) .
O5 C5 1.242(5) .
O5 Co3 2.030(3) .
C5 O4 1.266(5) .
C5 C4 1.513(6) .
C9 O10 1.436(5) .
C9 C8 1.527(6) .
C9 C10 1.538(6) .
C9 C11 1.542(6) .
C11 C12 1.500(6) .
Co1 O1 2.059(3) 3_745
Co1 O12 2.074(3) .
Co1 O3W 2.085(3) .
Co1 O2W 2.102(3) .
Co1 O14 2.135(3) 3_745
Co1 O4 2.141(3) 2_665
Co2 O9 2.039(3) 8_765
Co2 O7 2.055(3) .
Co2 O8 2.062(3) .
Co2 O10 2.101(3) .
Co2 O1W 2.114(3) .
Co2 O11 2.136(3) .
Co3 O2 2.010(3) 5_765
Co3 O6 2.028(3) .
Co3 O4 2.090(3) 8_755
Co3 O3 2.144(3) .
Co3 O14 2.183(3) 5_765
O11 C10 1.250(5) .
O6 C6 1.243(5) .
O12 C10 1.253(5) .
O13 C12 1.217(5) .
O7 C6 1.245(5) .
C12 O14 1.310(5) .
O4 Co3 2.090(3) 8_765
O4 Co1 2.141(3) 2_664
O14 Co1 2.135(3) 3_755
O14 Co3 2.183(3) 5_765
